data_4125859
loop_
_publ_author_name
'Giffin, Kaitie A.'
'Pua, Lorraine A.'
'Piotrkowski, Sarah'
'Gabidullin, Bulat M.'
'Korobkov, Ilia'
'Hughes, Russell P.'
'Baker, R. Tom'

_publ_section_title
;
 Generation of Hydrofluoronickelacycles from Trifluoroethylene and Ni(0):
 Ligand Effects on Regio-/Stereoselectivity and Reactivity.
;
_journal_issue 11
_journal_name_full 'Journal of the American Chemical Society'
_journal_page_first 4075
_journal_page_last 4086
_journal_paper_doi 10.1021/jacs.6b12607
_journal_volume 139
_journal_year 2017
_chemical_formula_sum 'C32 H28 F8 O6 P2 S2'
_chemical_formula_weight 786.60
_space_group_crystal_system triclinic
_space_group_IT_number 2
_space_group_name_Hall '-P 1'
_space_group_name_H-M_alt 'P -1'
_symmetry_space_group_name_Hall '-P 1'
_symmetry_space_group_name_H-M 'P -1'
_atom_sites_solution_hydrogens geom
_audit_creation_method SHELXL-2014/7
_cell_angle_alpha 99.725(4)
_cell_angle_beta 98.579(4)
_cell_angle_gamma 107.584(3)
_cell_formula_units_Z 1
_cell_length_a 8.0635(8)
_cell_length_b 10.4307(10)
_cell_length_c 11.0659(11)
_cell_measurement_reflns_used 3075
_cell_measurement_temperature 200(2)
_cell_measurement_theta_max 27.54
_cell_measurement_theta_min 2.71
_cell_volume 854.41(15)
_computing_cell_refinement 'APEX II, Bruker (2009)'
_computing_data_collection 'APEX II, Bruker (2009)'
_computing_data_reduction 'XPREP, Bruker (2009)'
_computing_molecular_graphics 'Mercury (Macrae et al., 2008)'
_computing_publication_material 'CIFTAB (Sheldrick, 1997)'
_computing_structure_refinement 'SHELXL-2014/7 (Sheldrick, 2014)'
_computing_structure_solution 'SHELXS-03 (Sheldrick, 2003)'
_diffrn_ambient_temperature 200(2)
_diffrn_measured_fraction_theta_full 0.991
_diffrn_measured_fraction_theta_max 0.985
_diffrn_measurement_device_type 'Bruker APEX-II CCD'
_diffrn_measurement_method '\f and \w scans'
_diffrn_radiation_type MoK\a
_diffrn_radiation_wavelength 0.71073
_diffrn_reflns_av_R_equivalents 0.0254
_diffrn_reflns_av_unetI/netI 0.0437
_diffrn_reflns_Laue_measured_fraction_full 0.991
_diffrn_reflns_Laue_measured_fraction_max 0.985
_diffrn_reflns_limit_h_max 10
_diffrn_reflns_limit_h_min -10
_diffrn_reflns_limit_k_max 13
_diffrn_reflns_limit_k_min -13
_diffrn_reflns_limit_l_max 14
_diffrn_reflns_limit_l_min -14
_diffrn_reflns_number 8850
_diffrn_reflns_point_group_measured_fraction_full 0.991
_diffrn_reflns_point_group_measured_fraction_max 0.985
_diffrn_reflns_theta_full 25.242
_diffrn_reflns_theta_max 27.994
_diffrn_reflns_theta_min 1.911
_exptl_absorpt_coefficient_mu 0.337
_exptl_absorpt_correction_T_max 0.7456
_exptl_absorpt_correction_T_min 0.6771
_exptl_absorpt_correction_type multi-scan
_exptl_absorpt_process_details 'SADABS, Bruker (2003)'
_exptl_crystal_colour colorless
_exptl_crystal_density_diffrn 1.529
_exptl_crystal_description block
_exptl_crystal_F_000 402
_exptl_crystal_size_max 0.232
_exptl_crystal_size_mid 0.123
_exptl_crystal_size_min 0.075
_refine_diff_density_max 0.848
_refine_diff_density_min -0.460
_refine_diff_density_rms 0.085
_refine_ls_extinction_method none
_refine_ls_goodness_of_fit_ref 1.098
_refine_ls_hydrogen_treatment constr
_refine_ls_matrix_type full
_refine_ls_number_parameters 227
_refine_ls_number_reflns 4067
_refine_ls_number_restraints 0
_refine_ls_restrained_S_all 1.098
_refine_ls_R_factor_all 0.0868
_refine_ls_R_factor_gt 0.0654
_refine_ls_shift/su_max 0.000
_refine_ls_shift/su_mean 0.000
_refine_ls_structure_factor_coef Fsqd
_refine_ls_weighting_details 'w=1/[\s^2^(Fo^2^)+(0.0715P)^2^+1.7054P] where P=(Fo^2^+2Fc^2^)/3'
_refine_ls_weighting_scheme calc
_refine_ls_wR_factor_gt 0.1721
_refine_ls_wR_factor_ref 0.1842
_reflns_Friedel_coverage 0.000
_reflns_number_gt 3092
_reflns_number_total 4067
_reflns_threshold_expression 'I > 2\s(I)'
_cod_data_source_file ja6b12607_si_007.cif
_cod_data_source_block shelx
_cod_depositor_comments 'Adding full bibliography for 4125858--4125859.cif.'
_cod_database_code 4125859
_shelx_shelxl_version_number 2014/7
_shelx_space_group_comment
;
The symmetry employed for this shelxl refinement is uniquely defined
by the following loop, which should always be used as a source of
symmetry information in preference to the above space-group names.
They are only intended as comments.
;
_shelx_estimated_absorpt_t_min 0.926
_shelx_estimated_absorpt_t_max 0.975

loop_
_space_group_symop_operation_xyz
'x, y, z'
'-x, -y, -z'

loop_
_atom_site_label
_atom_site_type_symbol
_atom_site_fract_x
_atom_site_fract_y
_atom_site_fract_z
_atom_site_U_iso_or_equiv
_atom_site_adp_type
_atom_site_occupancy
_atom_site_site_symmetry_order
_atom_site_calc_flag
_atom_site_refinement_flags_posn
_atom_site_refinement_flags_adp
P1 P 0.19067(11) 0.26606(8) 0.37358(8) 0.0227(2) Uani 1 1 d . .
C1 C -0.0174(4) 0.1506(3) 0.2792(3) 0.0239(6) Uani 1 1 d . .
C2 C -0.0450(5) 0.1246(4) 0.1490(3) 0.0340(8) Uani 1 1 d . .
H2 H 0.0455 0.1706 0.1099 0.041 Uiso 1 1 calc R U
C3 C -0.2044(6) 0.0314(5) 0.0765(4) 0.0443(10) Uani 1 1 d . .
H3 H -0.2237 0.0124 -0.0124 0.053 Uiso 1 1 calc R U
C4 C -0.3353(6) -0.0338(4) 0.1348(4) 0.0453(10) Uani 1 1 d . .
H4 H -0.4448 -0.0977 0.0851 0.054 Uiso 1 1 calc R U
C5 C -0.3099(5) -0.0080(4) 0.2638(4) 0.0411(9) Uani 1 1 d . .
H5 H -0.4013 -0.0538 0.3023 0.049 Uiso 1 1 calc R U
C6 C -0.1504(5) 0.0851(4) 0.3372(4) 0.0326(8) Uani 1 1 d . .
H6 H -0.1320 0.1039 0.4261 0.039 Uiso 1 1 calc R U
C7 C 0.3460(4) 0.3297(3) 0.2799(3) 0.0250(7) Uani 1 1 d . .
C8 C 0.3649(5) 0.4570(4) 0.2509(4) 0.0376(8) Uani 1 1 d . .
H8 H 0.2945 0.5096 0.2788 0.045 Uiso 1 1 calc R U
C9 C 0.4884(6) 0.5060(5) 0.1805(4) 0.0496(11) Uani 1 1 d . .
H9 H 0.5045 0.5937 0.1612 0.060 Uiso 1 1 calc R U
C10 C 0.5872(6) 0.4290(5) 0.1387(4) 0.0476(11) Uani 1 1 d . .
H10 H 0.6686 0.4625 0.0882 0.057 Uiso 1 1 calc R U
C11 C 0.5706(5) 0.3034(4) 0.1687(4) 0.0414(9) Uani 1 1 d . .
H11 H 0.6428 0.2522 0.1412 0.050 Uiso 1 1 calc R U
C12 C 0.4492(5) 0.2525(4) 0.2387(4) 0.0336(8) Uani 1 1 d . .
H12 H 0.4357 0.1654 0.2588 0.040 Uiso 1 1 calc R U
C13 C 0.2841(5) 0.1903(4) 0.4869(3) 0.0310(7) Uani 1 1 d . .
H13A H 0.2030 0.1663 0.5436 0.047 Uiso 1 1 calc R U
H13B H 0.3989 0.2563 0.5353 0.047 Uiso 1 1 calc R U
H13C H 0.3016 0.1067 0.4440 0.047 Uiso 1 1 calc R U
C14 C 0.1557(4) 0.4142(4) 0.4604(3) 0.0279(7) Uani 1 1 d . .
C15 C 0.0054(5) 0.4402(3) 0.4598(3) 0.0276(7) Uani 1 1 d . .
H15 H -0.0999 0.3774 0.4040 0.033 Uiso 1 1 calc R U
C16 C 0.0732(6) 0.6804(5) 0.1425(4) 0.0493(11) Uani 1 1 d . .
F1 F 0.3086(3) 0.5031(3) 0.5330(3) 0.0556(7) Uani 1 1 d . .
F2 F 0.1946(5) 0.6840(4) 0.0724(3) 0.0943(12) Uani 1 1 d . .
F3 F -0.0629(4) 0.7031(3) 0.0789(3) 0.0704(9) Uani 1 1 d . .
F4 F 0.0136(4) 0.5539(3) 0.1625(3) 0.0780(10) Uani 1 1 d . .
S1 S 0.17347(13) 0.80699(10) 0.29028(9) 0.0374(3) Uani 1 1 d . .
O1 O 0.3035(5) 0.7592(4) 0.3495(4) 0.0677(10) Uani 1 1 d . .
O2 O 0.0255(5) 0.8000(4) 0.3495(3) 0.0691(10) Uani 1 1 d . .
O3 O 0.2410(5) 0.9327(3) 0.2498(3) 0.0587(9) Uani 1 1 d . .

loop_
_atom_site_aniso_label
_atom_site_aniso_U_11
_atom_site_aniso_U_22
_atom_site_aniso_U_33
_atom_site_aniso_U_23
_atom_site_aniso_U_13
_atom_site_aniso_U_12
P1 0.0211(4) 0.0233(4) 0.0239(4) 0.0026(3) 0.0053(3) 0.0091(3)
C1 0.0229(15) 0.0225(15) 0.0269(16) 0.0028(12) 0.0039(12) 0.0103(12)
C2 0.0334(19) 0.043(2) 0.0255(17) 0.0037(15) 0.0061(14) 0.0152(16)
C3 0.041(2) 0.055(3) 0.0286(19) -0.0071(17) -0.0050(16) 0.019(2)
C4 0.033(2) 0.038(2) 0.049(2) -0.0017(18) -0.0097(18) 0.0045(17)
C5 0.0284(19) 0.039(2) 0.051(2) 0.0133(18) 0.0023(17) 0.0060(16)
C6 0.0289(18) 0.0355(19) 0.0325(18) 0.0089(15) 0.0062(14) 0.0090(15)
C7 0.0204(15) 0.0276(16) 0.0269(16) 0.0052(13) 0.0066(12) 0.0077(12)
C8 0.040(2) 0.039(2) 0.042(2) 0.0154(17) 0.0133(17) 0.0185(17)
C9 0.059(3) 0.047(2) 0.054(3) 0.029(2) 0.026(2) 0.019(2)
C10 0.043(2) 0.059(3) 0.041(2) 0.017(2) 0.0216(19) 0.009(2)
C11 0.032(2) 0.049(2) 0.044(2) 0.0029(18) 0.0177(17) 0.0147(17)
C12 0.0302(18) 0.0305(18) 0.039(2) 0.0006(15) 0.0098(15) 0.0109(15)
C13 0.0309(18) 0.0346(18) 0.0291(17) 0.0071(14) 0.0038(14) 0.0144(15)
C14 0.0260(16) 0.0271(16) 0.0267(16) -0.0035(13) 0.0042(13) 0.0092(13)
C15 0.0283(17) 0.0273(17) 0.0265(16) 0.0020(13) 0.0066(13) 0.0104(13)
C16 0.048(3) 0.046(2) 0.045(2) 0.0022(19) 0.006(2) 0.009(2)
F1 0.0328(12) 0.0515(15) 0.0647(17) -0.0204(12) -0.0060(11) 0.0146(11)
F2 0.098(3) 0.102(3) 0.074(2) -0.016(2) 0.048(2) 0.028(2)
F3 0.0644(19) 0.076(2) 0.0556(17) 0.0178(15) -0.0166(14) 0.0139(16)
F4 0.069(2) 0.0348(14) 0.102(3) 0.0029(15) -0.0203(18) 0.0020(13)
S1 0.0374(5) 0.0340(5) 0.0367(5) 0.0016(4) 0.0055(4) 0.0109(4)
O1 0.053(2) 0.059(2) 0.076(2) 0.0028(18) -0.0210(18) 0.0191(17)
O2 0.072(2) 0.095(3) 0.054(2) 0.0186(19) 0.0395(19) 0.036(2)
O3 0.062(2) 0.0332(16) 0.074(2) 0.0098(15) 0.0185(18) 0.0052(14)

loop_
_atom_type_symbol
_atom_type_description
_atom_type_scat_dispersion_real
_atom_type_scat_dispersion_imag
_atom_type_scat_source
C C 0.0033 0.0016 'International Tables Vol C Tables 4.2.6.8 and 6.1.1.4'
H H 0.0000 0.0000 'International Tables Vol C Tables 4.2.6.8 and 6.1.1.4'
O O 0.0106 0.0060 'International Tables Vol C Tables 4.2.6.8 and 6.1.1.4'
F F 0.0171 0.0103 'International Tables Vol C Tables 4.2.6.8 and 6.1.1.4'
P P 0.1023 0.0942 'International Tables Vol C Tables 4.2.6.8 and 6.1.1.4'
S S 0.1246 0.1234 'International Tables Vol C Tables 4.2.6.8 and 6.1.1.4'

loop_
_geom_angle_atom_site_label_1
_geom_angle_atom_site_label_2
_geom_angle_atom_site_label_3
_geom_angle
_geom_angle_site_symmetry_1
_geom_angle_site_symmetry_3
C13 P1 C1 112.19(16) . .
C13 P1 C7 110.74(16) . .
C1 P1 C7 111.75(16) . .
C13 P1 C14 106.34(17) . .
C1 P1 C14 109.00(15) . .
C7 P1 C14 106.48(16) . .
C2 C1 C6 120.4(3) . .
C2 C1 P1 120.2(3) . .
C6 C1 P1 119.4(3) . .
C3 C2 C1 119.8(4) . .
C3 C2 H2 120.1 . .
C1 C2 H2 120.1 . .
C4 C3 C2 119.4(4) . .
C4 C3 H3 120.3 . .
C2 C3 H3 120.3 . .
C5 C4 C3 121.3(4) . .
C5 C4 H4 119.4 . .
C3 C4 H4 119.4 . .
C4 C5 C6 119.8(4) . .
C4 C5 H5 120.1 . .
C6 C5 H5 120.1 . .
C5 C6 C1 119.3(3) . .
C5 C6 H6 120.3 . .
C1 C6 H6 120.3 . .
C8 C7 C12 120.6(3) . .
C8 C7 P1 119.5(3) . .
C12 C7 P1 119.9(3) . .
C9 C8 C7 118.8(4) . .
C9 C8 H8 120.6 . .
C7 C8 H8 120.6 . .
C10 C9 C8 120.4(4) . .
C10 C9 H9 119.8 . .
C8 C9 H9 119.8 . .
C9 C10 C11 121.0(4) . .
C9 C10 H10 119.5 . .
C11 C10 H10 119.5 . .
C12 C11 C10 119.7(4) . .
C12 C11 H11 120.1 . .
C10 C11 H11 120.1 . .
C11 C12 C7 119.5(4) . .
C11 C12 H12 120.3 . .
C7 C12 H12 120.3 . .
P1 C13 H13A 109.5 . .
P1 C13 H13B 109.5 . .
H13A C13 H13B 109.5 . .
P1 C13 H13C 109.5 . .
H13A C13 H13C 109.5 . .
H13B C13 H13C 109.5 . .
C15 C14 F1 120.7(3) . .
C15 C14 P1 128.4(3) . .
F1 C14 P1 110.9(2) . .
C14 C15 C15 122.6(4) . 2_566
C14 C15 H15 118.7 . .
C15 C15 H15 118.7 2_566 .
F3 C16 F4 107.4(4) . .
F3 C16 F2 108.8(4) . .
F4 C16 F2 108.4(4) . .
F3 C16 S1 112.1(3) . .
F4 C16 S1 110.6(3) . .
F2 C16 S1 109.5(3) . .
O1 S1 O3 115.6(2) . .
O1 S1 O2 115.2(3) . .
O3 S1 O2 114.0(2) . .
O1 S1 C16 104.0(2) . .
O3 S1 C16 102.4(2) . .
O2 S1 C16 103.1(2) . .

loop_
_geom_bond_atom_site_label_1
_geom_bond_atom_site_label_2
_geom_bond_distance
_geom_bond_site_symmetry_2
P1 C13 1.782(4) .
P1 C1 1.785(3) .
P1 C7 1.789(3) .
P1 C14 1.798(3) .
C1 C2 1.391(5) .
C1 C6 1.393(5) .
C2 C3 1.384(5) .
C2 H2 0.9500 .
C3 C4 1.382(6) .
C3 H3 0.9500 .
C4 C5 1.379(6) .
C4 H4 0.9500 .
C5 C6 1.387(5) .
C5 H5 0.9500 .
C6 H6 0.9500 .
C7 C8 1.388(5) .
C7 C12 1.393(5) .
C8 C9 1.385(6) .
C8 H8 0.9500 .
C9 C10 1.365(6) .
C9 H9 0.9500 .
C10 C11 1.378(6) .
C10 H10 0.9500 .
C11 C12 1.375(5) .
C11 H11 0.9500 .
C12 H12 0.9500 .
C13 H13A 0.9800 .
C13 H13B 0.9800 .
C13 H13C 0.9800 .
C14 C15 1.319(5) .
C14 F1 1.337(4) .
C15 C15 1.439(6) 2_566
C15 H15 0.9500 .
C16 F3 1.319(5) .
C16 F4 1.330(5) .
C16 F2 1.332(6) .
C16 S1 1.817(5) .
S1 O1 1.414(3) .
S1 O3 1.434(3) .
S1 O2 1.434(3) .

loop_
_geom_hbond_atom_site_label_D
_geom_hbond_atom_site_label_H
_geom_hbond_atom_site_label_A
_geom_hbond_distance_DH
_geom_hbond_distance_HA
_geom_hbond_distance_DA
_geom_hbond_angle_DHA
_geom_hbond_site_symmetry_A
C6 H6 O2 0.95 2.43 3.360(5) 166.1 2_566
C8 H8 F4 0.95 2.64 3.353(5) 132.3 .
C8 H8 O1 0.95 2.56 3.363(5) 141.9 .
C12 H12 O3 0.95 2.44 3.283(5) 148.3 1_545
C13 H13A O2 0.98 2.41 3.310(5) 152.1 2_566
C13 H13B O1 0.98 2.61 3.382(5) 136.0 2_666
C13 H13C O3 0.98 2.45 3.317(5) 147.9 1_545
C6 H6 O2 0.95 2.43 3.360(5) 166.1 2_566
C8 H8 F4 0.95 2.64 3.353(5) 132.3 .
C8 H8 O1 0.95 2.56 3.363(5) 141.9 .
C12 H12 O3 0.95 2.44 3.283(5) 148.3 1_545
C13 H13A O2 0.98 2.41 3.310(5) 152.1 2_566
C13 H13B O1 0.98 2.61 3.382(5) 136.0 2_666
C13 H13C O3 0.98 2.45 3.317(5) 147.9 1_545

loop_
_geom_torsion_atom_site_label_1
_geom_torsion_atom_site_label_2
_geom_torsion_atom_site_label_3
_geom_torsion_atom_site_label_4
_geom_torsion
_geom_torsion_site_symmetry_4
C13 P1 C1 C2 -127.6(3) .
C7 P1 C1 C2 -2.5(3) .
C14 P1 C1 C2 114.9(3) .
C13 P1 C1 C6 51.2(3) .
C7 P1 C1 C6 176.2(3) .
C14 P1 C1 C6 -66.3(3) .
C6 C1 C2 C3 -1.0(5) .
P1 C1 C2 C3 177.8(3) .
C1 C2 C3 C4 0.6(6) .
C2 C3 C4 C5 -0.1(7) .
C3 C4 C5 C6 0.0(7) .
C4 C5 C6 C1 -0.4(6) .
C2 C1 C6 C5 0.8(5) .
P1 C1 C6 C5 -177.9(3) .
C13 P1 C7 C8 -137.6(3) .
C1 P1 C7 C8 96.5(3) .
C14 P1 C7 C8 -22.4(3) .
C13 P1 C7 C12 41.1(3) .
C1 P1 C7 C12 -84.7(3) .
C14 P1 C7 C12 156.3(3) .
C12 C7 C8 C9 -0.1(6) .
P1 C7 C8 C9 178.7(3) .
C7 C8 C9 C10 1.1(7) .
C8 C9 C10 C11 -2.1(7) .
C9 C10 C11 C12 1.9(7) .
C10 C11 C12 C7 -0.9(6) .
C8 C7 C12 C11 0.0(6) .
P1 C7 C12 C11 -178.8(3) .
C13 P1 C14 C15 -120.9(4) .
C1 P1 C14 C15 0.3(4) .
C7 P1 C14 C15 121.0(4) .
C13 P1 C14 F1 58.5(3) .
C1 P1 C14 F1 179.7(2) .
C7 P1 C14 F1 -59.6(3) .
F1 C14 C15 C15 -3.2(6) 2_566
P1 C14 C15 C15 176.1(3) 2_566
F3 C16 S1 O1 174.7(3) .
F4 C16 S1 O1 55.0(4) .
F2 C16 S1 O1 -64.5(4) .
F3 C16 S1 O3 -64.6(4) .
F4 C16 S1 O3 175.7(3) .
F2 C16 S1 O3 56.2(4) .
F3 C16 S1 O2 54.1(4) .
F4 C16 S1 O2 -65.6(4) .
F2 C16 S1 O2 174.9(4) .
